data_4504739
loop_
_publ_author_name
'Custelcean, Radu'
'Moyer, Bruce A.'
'Bryantsev, Vyacheslav S.'
'Hay, Benjamin P.'

_publ_section_title
;
 Anion Coordination in Metal&#x2212;Organic Frameworks Functionalized with
 Urea Hydrogen-Bonding Groups
;
_journal_issue 2
_journal_name_full 'Crystal Growth &amp; Design'
_journal_page_first 555
_journal_paper_doi 10.1021/cg0505057
_journal_volume 6
_journal_year 2006
_chemical_formula_sum 'C13 H22 N4 O9 S Zn'
_chemical_formula_weight 475.78
_chemical_name_common 1
_chemical_name_systematic
; 
 ? 
;
_space_group_IT_number 14
_symmetry_cell_setting monoclinic
_symmetry_space_group_name_Hall '-P 2yn'
_symmetry_space_group_name_H-M 'P 1 21/n 1'
_atom_sites_solution_hydrogens geom
_atom_sites_solution_primary direct
_atom_sites_solution_secondary difmap
_audit_creation_method SHELXL-97
_cell_angle_alpha 90.00
_cell_angle_beta 96.910(2)
_cell_angle_gamma 90.00
_cell_formula_units_Z 4
_cell_length_a 7.7431(10)
_cell_length_b 11.0682(14)
_cell_length_c 21.559(3)
_cell_measurement_temperature 173(2)
_cell_volume 1834.2(4)
_computing_structure_refinement 'SHELXL-97 (Sheldrick, 1997)'
_computing_structure_solution 'SHELXS-97 (Sheldrick, 1990)'
_diffrn_ambient_temperature 173(2)
_diffrn_measured_fraction_theta_full 1.000
_diffrn_measured_fraction_theta_max 1.000
_diffrn_radiation_monochromator graphite
_diffrn_radiation_source 'fine-focus sealed tube'
_diffrn_radiation_type MoK\a
_diffrn_radiation_wavelength 0.71073
_diffrn_reflns_av_R_equivalents 0.0354
_diffrn_reflns_av_sigmaI/netI 0.0225
_diffrn_reflns_limit_h_max 9
_diffrn_reflns_limit_h_min -9
_diffrn_reflns_limit_k_max 13
_diffrn_reflns_limit_k_min -13
_diffrn_reflns_limit_l_max 25
_diffrn_reflns_limit_l_min -25
_diffrn_reflns_number 16497
_diffrn_reflns_theta_full 25.00
_diffrn_reflns_theta_max 25.00
_diffrn_reflns_theta_min 1.90
_exptl_absorpt_coefficient_mu 1.510
_exptl_absorpt_correction_T_max 0.9421
_exptl_absorpt_correction_T_min 0.6200
_exptl_absorpt_correction_type empirical
_exptl_crystal_density_diffrn 1.723
_exptl_crystal_density_method 'not measured'
_exptl_crystal_F_000 984
_exptl_crystal_size_max 0.35
_exptl_crystal_size_mid 0.07
_exptl_crystal_size_min 0.04
_refine_diff_density_max 0.805
_refine_diff_density_min -0.591
_refine_diff_density_rms 0.086
_refine_ls_extinction_method none
_refine_ls_goodness_of_fit_ref 1.296
_refine_ls_hydrogen_treatment mixed
_refine_ls_matrix_type full
_refine_ls_number_parameters 282
_refine_ls_number_reflns 3225
_refine_ls_number_restraints 0
_refine_ls_restrained_S_all 1.296
_refine_ls_R_factor_all 0.0495
_refine_ls_R_factor_gt 0.0486
_refine_ls_shift/su_max 0.004
_refine_ls_shift/su_mean 0.001
_refine_ls_structure_factor_coef Fsqd
_refine_ls_weighting_details 'calc w=1/[\s^2^(Fo^2^)+(0.0185P)^2^+6.5900P] where P=(Fo^2^+2Fc^2^)/3'
_refine_ls_weighting_scheme calc
_refine_ls_wR_factor_gt 0.1039
_refine_ls_wR_factor_ref 0.1044
_reflns_number_gt 3179
_reflns_number_total 3225
_reflns_threshold_expression >2sigma(I)
_cod_data_source_file cg0505057si20050928_052814.cif
_cod_data_source_block c:\frames\071\work\p21n
_cod_original_cell_volume 1834.3(4)
_cod_original_sg_symbol_H-M P21/n
_cod_database_code 4504739

loop_
_symmetry_equiv_pos_as_xyz
'x, y, z'
'-x+1/2, y+1/2, -z+1/2'
'-x, -y, -z'
'x-1/2, -y-1/2, z-1/2'

loop_
_atom_site_label
_atom_site_type_symbol
_atom_site_fract_x
_atom_site_fract_y
_atom_site_fract_z
_atom_site_U_iso_or_equiv
_atom_site_adp_type
_atom_site_occupancy
_atom_site_symmetry_multiplicity
_atom_site_calc_flag
_atom_site_refinement_flags
Zn1 Zn 0.91541(6) 0.46930(4) 0.21880(2) 0.01636(14) Uani 1 1 d .
S1 S 0.49607(12) 0.55319(8) 0.19982(5) 0.0170(2) Uani 1 1 d .
O2 O 0.6841(3) 0.5770(2) 0.22013(13) 0.0200(6) Uani 1 1 d .
O6 O 1.0503(4) 0.6220(3) 0.19859(16) 0.0244(7) Uani 1 1 d .
O1 O 0.7178(4) 0.7371(3) 0.01498(14) 0.0321(8) Uani 1 1 d .
O3 O 0.4650(3) 0.4210(2) 0.20206(13) 0.0213(6) Uani 1 1 d .
O8 O 0.7740(4) 0.3182(3) 0.24377(17) 0.0289(8) Uani 1 1 d .
O4 O 0.3946(3) 0.6148(3) 0.24397(14) 0.0238(6) Uani 1 1 d .
O7 O 1.1336(4) 0.3536(3) 0.22337(16) 0.0272(7) Uani 1 1 d .
C2 C 0.7833(5) 0.5053(4) 0.07790(18) 0.0196(8) Uani 1 1 d .
H2 H 0.7550 0.5843 0.0907 0.024 Uiso 1 1 calc R
O5 O 0.4469(4) 0.5972(3) 0.13660(14) 0.0275(7) Uani 1 1 d .
N4 N 0.4922(5) 0.9919(3) -0.18289(16) 0.0233(8) Uani 1 1 d .
N1 N 0.6825(5) 0.5536(3) -0.03327(16) 0.0244(8) Uani 1 1 d .
H1 H 0.6391 0.5191 -0.0685 0.029 Uiso 1 1 calc R
C7 C 0.5218(5) 0.8788(4) -0.16258(19) 0.0225(9) Uani 1 1 d .
H7 H 0.5017 0.8151 -0.1921 0.027 Uiso 1 1 calc R
N3 N 0.8499(4) 0.4258(3) 0.12144(15) 0.0213(7) Uani 1 1 d .
C1 C 0.7542(5) 0.4757(4) 0.01436(19) 0.0217(9) Uani 1 1 d .
C6 C 0.5801(6) 0.8487(4) -0.1011(2) 0.0289(10) Uani 1 1 d .
N2 N 0.6046(5) 0.7253(3) -0.08750(16) 0.0275(8) Uani 1 1 d .
H2A H 0.5736 0.6742 -0.1181 0.033 Uiso 1 1 calc R
C11 C 0.6720(5) 0.6767(4) -0.03134(19) 0.0227(9) Uani 1 1 d .
C5 C 0.7960(6) 0.3594(4) -0.0034(2) 0.0334(11) Uani 1 1 d .
H5 H 0.7794 0.3363 -0.0461 0.040 Uiso 1 1 calc R
C8 C 0.5211(7) 1.0820(4) -0.1419(2) 0.0422(13) Uani 1 1 d .
H8 H 0.5016 1.1629 -0.1556 0.051 Uiso 1 1 calc R
C3 C 0.8874(7) 0.3145(4) 0.1031(2) 0.0352(12) Uani 1 1 d .
H3 H 0.9337 0.2577 0.1338 0.042 Uiso 1 1 calc R
C4 C 0.8613(7) 0.2792(4) 0.0415(2) 0.0415(13) Uani 1 1 d .
H4 H 0.8886 0.1991 0.0302 0.050 Uiso 1 1 calc R
C9 C 0.5783(11) 1.0600(5) -0.0806(3) 0.074(2) Uani 1 1 d .
H9 H 0.5961 1.1256 -0.0522 0.089 Uiso 1 1 calc R
C10 C 0.6105(10) 0.9433(5) -0.0595(3) 0.066(2) Uani 1 1 d .
H10 H 0.6529 0.9285 -0.0170 0.079 Uiso 1 1 calc R
O1S O -0.0011(5) 0.7783(3) 0.10395(18) 0.0422(9) Uani 1 1 d .
C1S C -0.0156(18) 0.8828(10) 0.1337(5) 0.137(5) Uani 1 1 d .
H1S H 0.1000 0.8926 0.1584 0.164 Uiso 1 1 calc R
H2S H -0.0959 0.8632 0.1647 0.164 Uiso 1 1 calc R
C2S C -0.0623(12) 1.0022(7) 0.1156(7) 0.153(6) Uani 1 1 d .
H3S H 0.0240 1.0353 0.0905 0.230 Uiso 1 1 calc R
H4S H -0.0662 1.0521 0.1530 0.230 Uiso 1 1 calc R
H5S H -0.1770 1.0020 0.0909 0.230 Uiso 1 1 calc R
H5O H 0.683(7) 0.334(5) 0.236(2) 0.026(15) Uiso 1 1 d .
H1O H 1.033(7) 0.664(5) 0.168(3) 0.034(15) Uiso 1 1 d .
H2O H 1.146(8) 0.626(5) 0.216(3) 0.051(18) Uiso 1 1 d .
H6O H 0.789(7) 0.251(6) 0.256(3) 0.041(17) Uiso 1 1 d .
H7O H -0.102(9) 0.764(7) 0.081(3) 0.08(2) Uiso 1 1 d .
H4O H 1.128(7) 0.286(5) 0.237(2) 0.032(14) Uiso 1 1 d .
H3O H 1.226(9) 0.373(6) 0.220(3) 0.06(2) Uiso 1 1 d .

loop_
_atom_site_aniso_label
_atom_site_aniso_U_11
_atom_site_aniso_U_22
_atom_site_aniso_U_33
_atom_site_aniso_U_23
_atom_site_aniso_U_13
_atom_site_aniso_U_12
Zn1 0.0147(2) 0.0143(2) 0.0191(2) 0.00038(18) -0.00243(17) 0.00008(17)
S1 0.0123(5) 0.0144(5) 0.0235(5) -0.0031(4) -0.0013(4) -0.0002(4)
O2 0.0134(13) 0.0154(14) 0.0304(16) -0.0031(12) -0.0012(11) 0.0001(11)
O6 0.0188(16) 0.0214(16) 0.0311(18) 0.0091(14) -0.0052(14) -0.0041(12)
O1 0.047(2) 0.0259(17) 0.0199(16) -0.0029(13) -0.0098(14) 0.0051(15)
O3 0.0152(13) 0.0165(14) 0.0311(16) -0.0025(12) -0.0019(12) 0.0008(11)
O8 0.0135(17) 0.0199(18) 0.051(2) 0.0117(15) -0.0051(14) 0.0008(13)
O4 0.0154(14) 0.0228(15) 0.0325(17) -0.0068(13) -0.0003(12) 0.0006(12)
O7 0.0174(16) 0.0184(17) 0.046(2) 0.0097(14) 0.0035(14) 0.0013(13)
C2 0.0170(19) 0.019(2) 0.023(2) 0.0003(16) 0.0014(16) 0.0014(16)
O5 0.0279(16) 0.0272(16) 0.0257(16) 0.0013(13) -0.0037(13) -0.0005(13)
N4 0.0248(18) 0.0190(18) 0.0240(19) -0.0013(15) -0.0059(15) -0.0004(15)
N1 0.034(2) 0.0207(18) 0.0166(17) -0.0021(14) -0.0042(15) 0.0013(15)
C7 0.023(2) 0.020(2) 0.024(2) -0.0037(17) -0.0022(17) -0.0023(17)
N3 0.0239(18) 0.0209(18) 0.0181(17) -0.0014(14) -0.0016(14) 0.0030(14)
C1 0.020(2) 0.023(2) 0.022(2) 0.0000(17) -0.0005(16) 0.0005(17)
C6 0.037(3) 0.022(2) 0.024(2) -0.0007(18) -0.0078(19) 0.0018(19)
N2 0.043(2) 0.0181(18) 0.0182(18) -0.0016(14) -0.0088(16) -0.0002(16)
C11 0.026(2) 0.023(2) 0.018(2) 0.0012(17) -0.0011(17) 0.0020(18)
C5 0.046(3) 0.029(2) 0.023(2) -0.0072(19) -0.006(2) 0.009(2)
C8 0.066(4) 0.019(2) 0.037(3) -0.003(2) -0.014(3) 0.005(2)
C3 0.052(3) 0.021(2) 0.029(2) -0.0020(19) -0.011(2) 0.013(2)
C4 0.066(4) 0.026(3) 0.030(3) -0.010(2) -0.006(2) 0.019(2)
C9 0.156(7) 0.022(3) 0.035(3) -0.009(2) -0.032(4) 0.009(4)
C10 0.135(6) 0.027(3) 0.026(3) 0.000(2) -0.029(3) 0.008(3)
O1S 0.054(2) 0.0282(19) 0.040(2) 0.0012(16) -0.0138(18) -0.0020(17)
C1S 0.197(13) 0.098(8) 0.102(8) 0.006(6) -0.037(8) 0.025(8)
C2S 0.084(6) 0.053(5) 0.307(17) 0.085(8) -0.045(8) 0.000(5)

loop_
_atom_type_symbol
_atom_type_description
_atom_type_scat_dispersion_real
_atom_type_scat_dispersion_imag
_atom_type_scat_source
C C 0.0033 0.0016 'International Tables Vol C Tables 4.2.6.8 and 6.1.1.4'
H H 0.0000 0.0000 'International Tables Vol C Tables 4.2.6.8 and 6.1.1.4'
N N 0.0061 0.0033 'International Tables Vol C Tables 4.2.6.8 and 6.1.1.4'
O O 0.0106 0.0060 'International Tables Vol C Tables 4.2.6.8 and 6.1.1.4'
S S 0.1246 0.1234 'International Tables Vol C Tables 4.2.6.8 and 6.1.1.4'
Zn Zn 0.2839 1.4301 'International Tables Vol C Tables 4.2.6.8 and 6.1.1.4'

loop_
_geom_angle_atom_site_label_1
_geom_angle_atom_site_label_2
_geom_angle_atom_site_label_3
_geom_angle
_geom_angle_site_symmetry_3
O6 Zn1 O8 176.89(14) .
O6 Zn1 O7 94.84(14) .
O8 Zn1 O7 86.78(14) .
O6 Zn1 N3 92.48(13) .
O8 Zn1 N3 90.16(14) .
O7 Zn1 N3 90.18(13) .
O6 Zn1 O2 89.55(12) .
O8 Zn1 O2 88.72(12) .
O7 Zn1 O2 174.92(13) .
N3 Zn1 O2 92.18(12) .
O6 Zn1 N4 87.59(13) 4_676
O8 Zn1 N4 89.84(14) 4_676
O7 Zn1 N4 87.20(13) 4_676
N3 Zn1 N4 177.37(13) 4_676
O2 Zn1 N4 90.44(12) 4_676
O5 S1 O4 110.55(18) .
O5 S1 O3 109.58(17) .
O4 S1 O3 109.52(17) .
O5 S1 O2 110.59(17) .
O4 S1 O2 107.83(16) .
O3 S1 O2 108.72(16) .
S1 O2 Zn1 132.94(16) .
N3 C2 C1 122.3(4) .
C8 N4 C7 118.3(4) .
C8 N4 Zn1 120.2(3) 4_575
C7 N4 Zn1 121.4(3) 4_575
C11 N1 C1 127.6(4) .
N4 C7 C6 124.1(4) .
C3 N3 C2 118.5(4) .
C3 N3 Zn1 117.4(3) .
C2 N3 Zn1 124.1(3) .
C5 C1 C2 118.0(4) .
C5 C1 N1 116.8(4) .
C2 C1 N1 125.1(4) .
C10 C6 C7 116.6(4) .
C10 C6 N2 126.5(4) .
C7 C6 N2 116.9(4) .
C11 N2 C6 126.4(4) .
O1 C11 N1 124.0(4) .
O1 C11 N2 123.5(4) .
N1 C11 N2 112.5(4) .
C4 C5 C1 119.0(4) .
N4 C8 C9 121.2(5) .
N3 C3 C4 122.3(4) .
C5 C4 C3 119.9(4) .
C8 C9 C10 120.7(5) .
C6 C10 C9 119.0(5) .
O1S C1S C2S 135.4(10) .

loop_
_geom_bond_atom_site_label_1
_geom_bond_atom_site_label_2
_geom_bond_distance
_geom_bond_site_symmetry_2
Zn1 O6 2.060(3) .
Zn1 O8 2.105(3) .
Zn1 O7 2.113(3) .
Zn1 N3 2.154(3) .
Zn1 O2 2.155(3) .
Zn1 N4 2.174(3) 4_676
S1 O5 1.454(3) .
S1 O4 1.473(3) .
S1 O3 1.484(3) .
S1 O2 1.493(3) .
O1 C11 1.218(5) .
C2 N3 1.343(5) .
C2 C1 1.400(6) .
N4 C8 1.334(6) .
N4 C7 1.336(5) .
N4 Zn1 2.174(3) 4_575
N1 C11 1.366(5) .
N1 C1 1.403(5) .
C7 C6 1.390(6) .
N3 C3 1.336(6) .
C1 C5 1.392(6) .
C6 C10 1.380(7) .
C6 N2 1.405(6) .
N2 C11 1.369(5) .
C5 C4 1.365(7) .
C8 C9 1.363(7) .
C3 C4 1.376(7) .
C9 C10 1.383(8) .
O1S C1S 1.334(11) .
C1S C2S 1.412(12) .
